data_4063568
loop_
_publ_author_name
'Kelsen, Vinciane'
'Vall\'ee, Christophe'
'Jeanneau, Erwann'
'Bibal, Christine'
'Santini, Catherine C.'
'Chauvin, Yves'
'Olivier-Bourbigou, H\'el\`ene'

_publ_section_title
;
 Investigation of the Reactivity of Hydroxyborate Salts with Group IV
 Metal Complexes: Synthesis and Structural Characterization of the
 Zirconium and Hafnium Ionic Complexes [PPN]+[Cp2MMe(OB(C6F5)3)]&#x2212;
;
_journal_issue 16
_journal_name_full Organometallics
_journal_page_first 4284
_journal_paper_doi 10.1021/om2002798
_journal_volume 30
_journal_year 2011
_chemical_formula_moiety '    C36 H30 N P2, C18 H B F15 O '
_chemical_formula_sum 'C54 H31 B F15 N O P2'
_chemical_formula_weight 1067.57
_space_group_IT_number 2
_symmetry_cell_setting triclinic
_symmetry_space_group_name_Hall '-P 1'
_symmetry_space_group_name_H-M 'P -1'
_atom_sites_solution_hydrogens geom
_atom_sites_solution_primary direct
_cell_angle_alpha 67.3774(9)
_cell_angle_beta 88.0710(10)
_cell_angle_gamma 64.5140(10)
_cell_formula_units_Z 2
_cell_length_a 12.7244(3)
_cell_length_b 14.0170(4)
_cell_length_c 16.7119(4)
_cell_measurement_reflns_used 11170
_cell_measurement_temperature 150
_cell_measurement_theta_max 27.878
_cell_measurement_theta_min 0.407
_cell_volume 2452.33(11)
_computing_cell_refinement 'DENZO/SCALEPACK (Otwinowski & Minor, 1997)'
_computing_data_collection 'COLLECT (Nonius, 1997-2001).'
_computing_data_reduction 'DENZO/SCALEPACK (Otwinowski & Minor, 1997)'
_computing_molecular_graphics 'CAMERON (Watkin et al., 1996)'
_computing_publication_material 'CRYSTALS (Betteridge et al., 2003)'
_computing_structure_refinement 'CRYSTALS (Betteridge et al., 2003)'
_computing_structure_solution 'SIR97 (Altomare et al., 1999)'
_diffrn_ambient_temperature 150
_diffrn_measured_fraction_theta_full 0.995
_diffrn_measured_fraction_theta_max 0.995
_diffrn_measurement_device 'Nonius KappaCCD'
_diffrn_measurement_device_type Area
_diffrn_measurement_method '\f & \w scans'
_diffrn_radiation_monochromator graphite
_diffrn_radiation_type 'Mo K\a'
_diffrn_radiation_wavelength 0.71069
_diffrn_reflns_av_R_equivalents 0.027
_diffrn_reflns_limit_h_max 16
_diffrn_reflns_limit_h_min -16
_diffrn_reflns_limit_k_max 18
_diffrn_reflns_limit_k_min -16
_diffrn_reflns_limit_l_max 22
_diffrn_reflns_limit_l_min 0
_diffrn_reflns_number 11718
_diffrn_reflns_theta_full 27.942
_diffrn_reflns_theta_max 27.942
_diffrn_reflns_theta_min 1.337
_diffrn_standards_number 0
_exptl_absorpt_coefficient_mu 0.187
_exptl_absorpt_correction_type none
_exptl_crystal_colour colorless
_exptl_crystal_density_diffrn 1.446
_exptl_crystal_density_method 'not measured'
_exptl_crystal_description block
_exptl_crystal_F_000 1080
_exptl_crystal_size_max 0.24
_exptl_crystal_size_mid 0.18
_exptl_crystal_size_min 0.16
_refine_diff_density_max 0.37
_refine_diff_density_min -0.28
_refine_ls_extinction_coef 110(20)
_refine_ls_extinction_method 'Larson (1970), Equation 22'
_refine_ls_goodness_of_fit_ref 1.0845
_refine_ls_hydrogen_treatment constr
_refine_ls_matrix_type full
_refine_ls_number_parameters 668
_refine_ls_number_reflns 7391
_refine_ls_number_restraints 0
_refine_ls_R_factor_all 0.0717
_refine_ls_R_factor_gt 0.0471
_refine_ls_shift/su_max 0.000451
_refine_ls_structure_factor_coef F
_refine_ls_weighting_details
;
 Method, part 1, Chebychev polynomial, (Watkin, 1994, Prince, 1982) 
 [weight] = 1.0/[A~0~*T~0~(x)+A~1~*T~1~(x) ... +A~n-1~]*T~n-1~(x)] 
 where A~i~ are the Chebychev coefficients listed below and x= Fcalc/Fmax 
 Method = Robust Weighting (Prince, 1982) 
 W = [weight] * [1-(deltaF/6*sigmaF)^2^]^2^ 
 A~i~ are: 
 0.392 0.277 0.131 
;
_refine_ls_weighting_scheme calc
_refine_ls_wR_factor_all 0.0890
_refine_ls_wR_factor_gt 0.0526
_refine_ls_wR_factor_ref 0.0502
_reflns_limit_h_max 16
_reflns_limit_h_min -16
_reflns_limit_k_max 18
_reflns_limit_k_min -16
_reflns_limit_l_max 22
_reflns_limit_l_min 0
_reflns_number_gt 7993
_reflns_number_total 11718
_reflns_threshold_expression I>2.0\s(I)
_oxford_diffrn_Wilson_B_factor 0.00
_oxford_diffrn_Wilson_scale 0.00
_oxford_refine_ls_r_factor_ref 0.0442
_oxford_refine_ls_scale 0.3023(4)
_oxford_reflns_number_all 11679
_oxford_reflns_threshold_expression_ref I>3.0\s(I)
_cod_data_source_file om2002798_si_001.cif
_cod_data_source_block 1VK97
_cod_depositor_comments
;
The following automatic conversions were performed:

'_symmetry_cell_setting' value 'Triclinic' changed to 'triclinic'
according to the built-in table from CIF Core dictionary named
'cif_core.dic' version 2.4.1 from 2010-06-29.

Automatic conversion script
Id: cif_fix_values 1715 2011-07-08 13:25:40Z adriana 
;
_cod_original_sg_symbol_H-M 'P -1 '
_cod_original_formula_sum '    C54 H31 B F15 N O P2 '
_cod_database_code 4063568

loop_
_symmetry_equiv_pos_as_xyz
x,y,z
-x,-y,-z

loop_
_atom_site_label
_atom_site_type_symbol
_atom_site_fract_x
_atom_site_fract_y
_atom_site_fract_z
_atom_site_U_iso_or_equiv
_atom_site_occupancy
_atom_site_adp_type
_atom_site_refinement_flags_posn
H1 H 0.6914 0.1037 0.1175 0.0448 1.0000 Uiso R
H2 H 0.5428 0.0441 0.1318 0.0509 1.0000 Uiso R
H3 H 0.4066 0.0873 0.2240 0.0551 1.0000 Uiso R
H4 H 0.4173 0.1894 0.3019 0.0654 1.0000 Uiso R
H5 H 0.5672 0.2475 0.2894 0.0574 1.0000 Uiso R
H6 H 0.8071 0.0680 0.3644 0.0684 1.0000 Uiso R
H7 H 0.8689 0.0568 0.4990 0.0897 1.0000 Uiso R
H8 H 0.8882 0.2112 0.5052 0.0915 1.0000 Uiso R
H9 H 0.8523 0.3734 0.3786 0.0853 1.0000 Uiso R
H10 H 0.7932 0.3851 0.2426 0.0644 1.0000 Uiso R
H11 H 0.8336 0.3388 0.0330 0.0571 1.0000 Uiso R
H12 H 0.7585 0.5249 -0.0745 0.0687 1.0000 Uiso R
H13 H 0.5870 0.6723 -0.0644 0.0648 1.0000 Uiso R
H14 H 0.4832 0.6292 0.0497 0.0632 1.0000 Uiso R
H15 H 0.5526 0.4419 0.1561 0.0546 1.0000 Uiso R
H16 H 1.2315 -0.1181 0.2628 0.0450 1.0000 Uiso R
H17 H 1.2953 -0.3098 0.3597 0.0453 1.0000 Uiso R
H18 H 1.1601 -0.3833 0.4068 0.0505 1.0000 Uiso R
H19 H 0.9595 -0.2617 0.3578 0.0553 1.0000 Uiso R
H20 H 0.8925 -0.0662 0.2648 0.0460 1.0000 Uiso R
H21 H 0.8902 0.1644 0.0016 0.0497 1.0000 Uiso R
H22 H 0.9538 0.1877 -0.1336 0.0569 1.0000 Uiso R
H23 H 1.1538 0.1143 -0.1412 0.0550 1.0000 Uiso R
H24 H 1.2924 0.0207 -0.0141 0.0557 1.0000 Uiso R
H25 H 1.2264 0.0072 0.1204 0.0503 1.0000 Uiso R
H26 H 1.0509 0.2699 0.1049 0.0552 1.0000 Uiso R
H27 H 1.1196 0.3621 0.1606 0.0708 1.0000 Uiso R
H28 H 1.1847 0.2866 0.3106 0.0735 1.0000 Uiso R
H29 H 1.1795 0.1177 0.4034 0.0738 1.0000 Uiso R
H30 H 1.1060 0.0254 0.3492 0.0584 1.0000 Uiso R
H31 H 0.4300 -0.1138 0.1450 0.0620 1.0000 Uiso R
F1 F 0.62424(13) -0.43263(12) 0.42393(9) 0.0527 1.0000 Uani .
F2 F 0.57016(16) -0.60639(13) 0.46864(11) 0.0684 1.0000 Uani .
F3 F 0.42233(18) -0.60878(16) 0.35553(14) 0.0791 1.0000 Uani .
F4 F 0.33509(17) -0.43161(18) 0.19264(13) 0.0761 1.0000 Uani .
F5 F 0.39126(14) -0.25797(14) 0.14343(9) 0.0543 1.0000 Uani .
F6 F 0.53765(13) -0.13629(16) 0.04731(9) 0.0640 1.0000 Uani .
F7 F 0.71230(15) -0.22133(17) -0.03410(10) 0.0647 1.0000 Uani .
F8 F 0.92686(17) -0.39402(16) 0.05726(12) 0.0760 1.0000 Uani .
F9 F 0.96136(16) -0.47957(17) 0.23635(13) 0.0879 1.0000 Uani .
F10 F 0.78600(13) -0.40022(13) 0.32077(9) 0.0596 1.0000 Uani .
F11 F 0.74536(11) -0.17348(13) 0.28299(9) 0.0464 1.0000 Uani .
F12 F 0.77251(13) -0.11624(14) 0.41242(10) 0.0559 1.0000 Uani .
F13 F 0.61913(13) -0.10272(14) 0.52955(10) 0.0555 1.0000 Uani .
F14 F 0.42998(12) -0.14110(13) 0.51035(9) 0.0515 1.0000 Uani .
F15 F 0.40011(11) -0.19750(12) 0.38119(9) 0.0446 1.0000 Uani .
C1 C 0.51021(19) -0.3338(2) 0.28087(15) 0.0390 1.0000 Uani .
C2 C 0.5526(2) -0.4272(2) 0.36254(16) 0.0443 1.0000 Uani .
C3 C 0.5257(2) -0.5191(2) 0.38808(18) 0.0511 1.0000 Uani .
C4 C 0.4516(3) -0.5206(2) 0.3310(2) 0.0564 1.0000 Uani .
C5 C 0.4077(2) -0.4318(3) 0.2495(2) 0.0544 1.0000 Uani .
C6 C 0.4379(2) -0.3420(2) 0.22611(16) 0.0449 1.0000 Uani .
C7 C 0.6522(2) -0.2629(2) 0.18988(15) 0.0398 1.0000 Uani .
C8 C 0.6412(2) -0.2231(2) 0.09904(15) 0.0451 1.0000 Uani .
C9 C 0.7304(2) -0.2659(2) 0.05425(16) 0.0480 1.0000 Uani .
C10 C 0.8377(3) -0.3523(2) 0.09961(18) 0.0537 1.0000 Uani .
C11 C 0.8552(2) -0.3956(2) 0.18999(18) 0.0561 1.0000 Uani .
C12 C 0.7632(2) -0.3515(2) 0.23187(15) 0.0456 1.0000 Uani .
C13 C 0.57393(18) -0.19482(18) 0.32731(14) 0.0354 1.0000 Uani .
C14 C 0.66501(19) -0.1699(2) 0.33886(14) 0.0383 1.0000 Uani .
C15 C 0.6803(2) -0.1384(2) 0.40476(16) 0.0431 1.0000 Uani .
C16 C 0.6027(2) -0.1299(2) 0.46323(16) 0.0433 1.0000 Uani .
C17 C 0.5081(2) -0.1503(2) 0.45384(15) 0.0411 1.0000 Uani .
C18 C 0.49579(18) -0.18060(19) 0.38655(15) 0.0377 1.0000 Uani .
C19 C 0.64303(18) 0.18136(18) 0.20166(13) 0.0344 1.0000 Uani .
C20 C 0.63537(19) 0.12103(19) 0.15458(14) 0.0383 1.0000 Uani .
C21 C 0.5469(2) 0.0860(2) 0.16344(16) 0.0432 1.0000 Uani .
C22 C 0.4663(2) 0.1116(2) 0.21853(16) 0.0478 1.0000 Uani .
C23 C 0.4728(2) 0.1719(3) 0.26491(17) 0.0525 1.0000 Uani .
C24 C 0.5611(2) 0.2071(2) 0.25696(16) 0.0464 1.0000 Uani .
C25 C 0.79490(19) 0.2269(2) 0.29122(14) 0.0375 1.0000 Uani .
C26 C 0.8169(2) 0.1293(3) 0.36761(16) 0.0533 1.0000 Uani .
C27 C 0.8531(3) 0.1233(3) 0.44739(18) 0.0704 1.0000 Uani .
C28 C 0.8650(3) 0.2146(3) 0.4514(2) 0.0699 1.0000 Uani .
C29 C 0.8433(3) 0.3111(3) 0.3763(2) 0.0689 1.0000 Uani .
C30 C 0.8080(2) 0.3185(2) 0.29505(19) 0.0538 1.0000 Uani .
C31 C 0.70091(19) 0.37163(19) 0.10605(14) 0.0371 1.0000 Uani .
C32 C 0.7613(2) 0.3980(2) 0.03666(17) 0.0516 1.0000 Uani .
C33 C 0.7175(3) 0.5101(2) -0.0277(2) 0.0630 1.0000 Uani .
C34 C 0.6146(3) 0.5966(2) -0.02194(19) 0.0579 1.0000 Uani .
C35 C 0.5535(3) 0.5712(2) 0.04606(19) 0.0590 1.0000 Uani .
C36 C 0.5956(2) 0.4590(2) 0.11015(17) 0.0515 1.0000 Uani .
C37 C 1.05564(18) -0.07316(19) 0.25277(13) 0.0336 1.0000 Uani .
C38 C 1.17666(19) -0.14659(19) 0.28148(14) 0.0376 1.0000 Uani .
C39 C 1.21455(19) -0.26134(19) 0.33923(14) 0.0392 1.0000 Uani .
C40 C 1.1340(2) -0.3044(2) 0.36717(16) 0.0437 1.0000 Uani .
C41 C 1.0141(2) -0.2322(2) 0.33875(16) 0.0457 1.0000 Uani .
C42 C 0.97494(19) -0.1165(2) 0.28240(14) 0.0383 1.0000 Uani .
C43 C 1.05222(18) 0.08468(18) 0.07379(14) 0.0343 1.0000 Uani .
C44 C 0.9709(2) 0.1374(2) -0.00194(14) 0.0400 1.0000 Uani .
C45 C 1.0096(2) 0.1495(2) -0.08246(15) 0.0456 1.0000 Uani .
C46 C 1.1284(2) 0.1066(2) -0.08682(15) 0.0437 1.0000 Uani .
C47 C 1.2102(2) 0.0513(2) -0.01154(16) 0.0453 1.0000 Uani .
C48 C 1.1721(2) 0.0413(2) 0.06925(15) 0.0419 1.0000 Uani .
C49 C 1.07083(18) 0.13839(19) 0.22128(14) 0.0354 1.0000 Uani .
C50 C 1.0761(2) 0.2395(2) 0.16514(16) 0.0442 1.0000 Uani .
C51 C 1.1187(2) 0.2943(2) 0.19904(19) 0.0540 1.0000 Uani .
C52 C 1.1567(2) 0.2489(3) 0.2877(2) 0.0547 1.0000 Uani .
C53 C 1.1535(3) 0.1484(3) 0.34346(19) 0.0571 1.0000 Uani .
C54 C 1.1101(2) 0.0931(2) 0.31065(16) 0.0466 1.0000 Uani .
P2 P 1.00246(5) 0.07619(5) 0.17737(3) 0.0324 1.0000 Uani .
P1 P 0.75798(5) 0.22597(5) 0.18873(3) 0.0326 1.0000 Uani .
N1 N 0.86308(15) 0.14063(15) 0.15931(11) 0.0355 1.0000 Uani .
O1 O 0.43889(13) -0.11129(13) 0.19110(11) 0.0428 1.0000 Uani .
B1 B 0.5417(2) -0.2212(2) 0.24527(16) 0.0368 1.0000 Uani .

loop_
_atom_site_aniso_label
_atom_site_aniso_U_11
_atom_site_aniso_U_22
_atom_site_aniso_U_33
_atom_site_aniso_U_23
_atom_site_aniso_U_13
_atom_site_aniso_U_12
F1 0.0502(8) 0.0486(8) 0.0458(8) -0.0086(6) 0.0026(6) -0.0199(7)
F2 0.0774(11) 0.0433(8) 0.0677(10) -0.0127(8) 0.0280(9) -0.0229(8)
F3 0.1066(14) 0.0674(11) 0.1063(15) -0.0538(11) 0.0560(12) -0.0628(11)
F4 0.0891(13) 0.1052(14) 0.0885(13) -0.0645(12) 0.0315(10) -0.0699(12)
F5 0.0612(9) 0.0685(10) 0.0459(8) -0.0277(7) 0.0086(7) -0.0365(8)
F6 0.0490(8) 0.0924(12) 0.0357(7) -0.0127(8) 0.0028(6) -0.0309(8)
F7 0.0754(11) 0.1008(13) 0.0393(8) -0.0320(8) 0.0225(7) -0.0562(10)
F8 0.0793(12) 0.0765(11) 0.0687(11) -0.0384(9) 0.0434(9) -0.0268(10)
F9 0.0602(11) 0.0721(12) 0.0703(11) -0.0159(9) 0.0218(9) 0.0098(9)
F10 0.0483(8) 0.0558(9) 0.0398(8) -0.0092(7) 0.0093(6) -0.0031(7)
F11 0.0386(7) 0.0657(9) 0.0477(7) -0.0285(7) 0.0166(6) -0.0307(7)
F12 0.0460(8) 0.0814(11) 0.0657(9) -0.0418(8) 0.0153(7) -0.0410(8)
F13 0.0551(8) 0.0775(10) 0.0550(9) -0.0420(8) 0.0132(7) -0.0355(8)
F14 0.0497(8) 0.0705(10) 0.0513(8) -0.0357(7) 0.0245(6) -0.0335(7)
F15 0.0372(7) 0.0581(8) 0.0497(8) -0.0259(7) 0.0131(6) -0.0283(6)
C1 0.0361(11) 0.0418(12) 0.0422(12) -0.0211(10) 0.0137(9) -0.0175(9)
C2 0.0418(12) 0.0436(13) 0.0498(13) -0.0228(11) 0.0154(10) -0.0187(10)
C3 0.0576(15) 0.0389(13) 0.0560(15) -0.0214(12) 0.0275(12) -0.0208(11)
C4 0.0666(17) 0.0517(15) 0.0773(19) -0.0418(15) 0.0419(15) -0.0382(14)
C5 0.0574(15) 0.0684(17) 0.0687(18) -0.0461(15) 0.0273(13) -0.0408(14)
C6 0.0448(13) 0.0537(14) 0.0488(13) -0.0291(12) 0.0168(10) -0.0264(11)
C7 0.0446(12) 0.0427(12) 0.0372(11) -0.0160(9) 0.0105(9) -0.0248(10)
C8 0.0453(13) 0.0568(14) 0.0389(12) -0.0182(11) 0.0098(10) -0.0295(11)
C9 0.0602(15) 0.0621(16) 0.0371(12) -0.0232(11) 0.0177(11) -0.0390(13)
C10 0.0602(16) 0.0551(15) 0.0560(15) -0.0312(13) 0.0296(13) -0.0289(13)
C11 0.0495(14) 0.0452(14) 0.0551(15) -0.0167(12) 0.0167(12) -0.0098(12)
C12 0.0476(13) 0.0436(13) 0.0388(12) -0.0147(10) 0.0119(10) -0.0170(11)
C13 0.0318(10) 0.0372(11) 0.0332(10) -0.0114(9) 0.0035(8) -0.0148(9)
C14 0.0321(10) 0.0436(12) 0.0387(11) -0.0163(10) 0.0102(9) -0.0176(9)
C15 0.0356(11) 0.0542(14) 0.0487(13) -0.0242(11) 0.0088(10) -0.0256(10)
C16 0.0431(12) 0.0515(13) 0.0432(12) -0.0256(11) 0.0078(10) -0.0228(11)
C17 0.0390(11) 0.0488(13) 0.0400(12) -0.0218(10) 0.0132(9) -0.0211(10)
C18 0.0313(10) 0.0426(12) 0.0409(11) -0.0162(10) 0.0070(9) -0.0189(9)
C19 0.0297(10) 0.0369(11) 0.0325(10) -0.0122(9) 0.0046(8) -0.0134(8)
C20 0.0366(11) 0.0372(11) 0.0382(11) -0.0169(9) 0.0043(9) -0.0129(9)
C21 0.0404(12) 0.0391(12) 0.0475(13) -0.0137(10) -0.0013(10) -0.0188(10)
C22 0.0394(12) 0.0522(14) 0.0464(13) -0.0091(11) 0.0021(10) -0.0254(11)
C23 0.0395(12) 0.0730(18) 0.0489(14) -0.0260(13) 0.0157(11) -0.0284(12)
C24 0.0403(12) 0.0611(15) 0.0457(13) -0.0287(12) 0.0126(10) -0.0240(11)
C25 0.0352(11) 0.0468(12) 0.0351(11) -0.0218(9) 0.0085(8) -0.0184(9)
C26 0.0657(17) 0.0691(17) 0.0344(12) -0.0182(12) 0.0071(11) -0.0410(14)
C27 0.085(2) 0.105(3) 0.0342(13) -0.0236(15) 0.0108(13) -0.059(2)
C28 0.0711(19) 0.106(3) 0.0514(17) -0.0496(18) 0.0107(14) -0.0406(19)
C29 0.076(2) 0.0677(19) 0.071(2) -0.0449(17) -0.0074(15) -0.0230(16)
C30 0.0593(16) 0.0471(14) 0.0562(15) -0.0266(12) -0.0028(12) -0.0193(12)
C31 0.0367(11) 0.0371(11) 0.0376(11) -0.0155(9) 0.0027(9) -0.0165(9)
C32 0.0416(13) 0.0461(14) 0.0548(15) -0.0090(12) 0.0084(11) -0.0196(11)
C33 0.0547(16) 0.0534(16) 0.0622(17) -0.0001(13) 0.0067(13) -0.0290(14)
C34 0.0676(18) 0.0383(13) 0.0567(16) -0.0065(12) -0.0117(13) -0.0244(13)
C35 0.0663(17) 0.0398(13) 0.0528(15) -0.0206(12) -0.0057(13) -0.0060(12)
C36 0.0534(14) 0.0427(13) 0.0420(13) -0.0171(11) 0.0052(11) -0.0080(11)
C37 0.0311(10) 0.0422(11) 0.0300(10) -0.0171(9) 0.0072(8) -0.0171(9)
C38 0.0317(10) 0.0424(12) 0.0389(11) -0.0169(10) 0.0066(8) -0.0168(9)
C39 0.0343(11) 0.0388(12) 0.0398(11) -0.0170(10) 0.0064(9) -0.0118(9)
C40 0.0413(12) 0.0381(12) 0.0461(13) -0.0138(10) 0.0064(10) -0.0163(10)
C41 0.0386(12) 0.0487(13) 0.0496(13) -0.0155(11) 0.0104(10) -0.0237(11)
C42 0.0323(10) 0.0455(12) 0.0379(11) -0.0190(10) 0.0074(9) -0.0169(9)
C43 0.0348(10) 0.0382(11) 0.0336(10) -0.0177(9) 0.0095(8) -0.0172(9)
C44 0.0385(11) 0.0493(13) 0.0362(11) -0.0198(10) 0.0084(9) -0.0215(10)
C45 0.0531(14) 0.0526(14) 0.0341(11) -0.0190(10) 0.0065(10) -0.0253(12)
C46 0.0536(14) 0.0481(13) 0.0383(12) -0.0227(10) 0.0180(10) -0.0271(11)
C47 0.0419(12) 0.0530(14) 0.0443(13) -0.0236(11) 0.0169(10) -0.0217(11)
C48 0.0379(11) 0.0486(13) 0.0374(11) -0.0194(10) 0.0086(9) -0.0166(10)
C49 0.0306(10) 0.0403(11) 0.0387(11) -0.0194(9) 0.0087(8) -0.0165(9)
C50 0.0462(13) 0.0484(13) 0.0439(13) -0.0200(11) 0.0128(10) -0.0259(11)
C51 0.0553(15) 0.0560(15) 0.0664(17) -0.0293(13) 0.0200(13) -0.0356(13)
C52 0.0457(14) 0.0676(17) 0.0732(18) -0.0431(15) 0.0131(13) -0.0324(13)
C53 0.0633(17) 0.0693(18) 0.0516(15) -0.0305(14) 0.0013(12) -0.0354(14)
C54 0.0525(14) 0.0525(14) 0.0398(12) -0.0176(11) 0.0028(10) -0.0288(12)
P2 0.0292(3) 0.0377(3) 0.0312(3) -0.0156(2) 0.0064(2) -0.0148(2)
P1 0.0304(3) 0.0358(3) 0.0315(3) -0.0151(2) 0.0056(2) -0.0138(2)
N1 0.0307(9) 0.0391(9) 0.0345(9) -0.0174(8) 0.0051(7) -0.0121(7)
O1 0.0394(8) 0.0420(9) 0.0427(9) -0.0174(7) -0.0014(7) -0.0142(7)
B1 0.0349(12) 0.0391(13) 0.0345(12) -0.0144(10) 0.0050(9) -0.0157(10)

loop_
_atom_type_symbol
_atom_type_scat_dispersion_real
_atom_type_scat_dispersion_imag
_atom_type_scat_Cromer_Mann_a1
_atom_type_scat_Cromer_Mann_b1
_atom_type_scat_Cromer_Mann_a2
_atom_type_scat_Cromer_Mann_b2
_atom_type_scat_Cromer_Mann_a3
_atom_type_scat_Cromer_Mann_b3
_atom_type_scat_Cromer_Mann_a4
_atom_type_scat_Cromer_Mann_b4
_atom_type_scat_Cromer_Mann_c
_atom_type_scat_source
C 0.0033 0.0016 2.3100 20.8439 1.0200 10.2075 1.5886 0.5687 0.8650 51.6512 0.2156 'International Tables Vol C 4.2.6.8 and 6.1.1.4'
H 0.0000 0.0000 0.4930 10.5109 0.3229 26.1257 0.1402 3.1424 0.0408 57.7998 0.0030 'International Tables Vol C 4.2.6.8 and 6.1.1.4'
B 0.0013 0.0007 2.0545 23.2185 1.3326 1.0210 1.0979 60.3498 0.7068 0.1403 -0.1932 'International Tables Vol C 4.2.6.8 and 6.1.1.4'
N 0.0061 0.0033 12.2126 0.0057 3.1322 9.8933 2.0125 28.9975 1.1663 0.5826 -11.5290 'International Tables Vol C 4.2.6.8 and 6.1.1.4'
O 0.0106 0.0060 3.0485 13.2771 2.2868 5.7011 1.5463 0.3239 0.8670 32.9089 0.2508 'International Tables Vol C 4.2.6.8 and 6.1.1.4'
F 0.0171 0.0103 3.5392 10.2825 2.6412 4.2944 1.5170 0.2615 1.0243 26.1476 0.2776 'International Tables Vol C 4.2.6.8 and 6.1.1.4'
P 0.1023 0.0942 6.4345 1.9067 4.1791 27.1570 1.7800 0.5260 1.4908 68.1645 1.1149 'International Tables Vol C 4.2.6.8 and 6.1.1.4'

loop_
_geom_angle_atom_site_label_1
_geom_angle_atom_site_label_2
_geom_angle_atom_site_label_3
_geom_angle
_geom_angle_publ_flag
C2 C1 C6 113.3(2) yes
C2 C1 B1 126.4(2) yes
C6 C1 B1 120.3(2) yes
F1 C2 C1 120.8(2) yes
F1 C2 C3 115.0(2) yes
C1 C2 C3 124.2(2) yes
F2 C3 C2 120.6(3) yes
F2 C3 C4 119.9(2) yes
C2 C3 C4 119.5(2) yes
F3 C4 C3 120.3(3) yes
F3 C4 C5 120.6(3) yes
C3 C4 C5 119.1(2) yes
F4 C5 C4 120.1(2) yes
F4 C5 C6 120.4(3) yes
C4 C5 C6 119.6(2) yes
F5 C6 C1 120.1(2) yes
F5 C6 C5 115.6(2) yes
C1 C6 C5 124.4(2) yes
C8 C7 C12 112.7(2) yes
C8 C7 B1 125.0(2) yes
C12 C7 B1 122.1(2) yes
F6 C8 C7 120.5(2) yes
F6 C8 C9 115.0(2) yes
C7 C8 C9 124.5(2) yes
F7 C9 C8 120.5(2) yes
F7 C9 C10 119.7(2) yes
C8 C9 C10 119.8(2) yes
F8 C10 C9 120.9(2) yes
F8 C10 C11 120.2(3) yes
C9 C10 C11 118.9(2) yes
F9 C11 C10 120.0(2) yes
F9 C11 C12 120.7(2) yes
C10 C11 C12 119.3(2) yes
F10 C12 C7 119.2(2) yes
F10 C12 C11 116.0(2) yes
C7 C12 C11 124.9(2) yes
C14 C13 C18 113.4(2) yes
C14 C13 B1 127.06(19) yes
C18 C13 B1 119.02(18) yes
F11 C14 C13 120.6(2) yes
F11 C14 C15 115.49(19) yes
C13 C14 C15 123.9(2) yes
F12 C15 C14 120.6(2) yes
F12 C15 C16 119.4(2) yes
C14 C15 C16 120.0(2) yes
F13 C16 C15 120.4(2) yes
F13 C16 C17 120.6(2) yes
C15 C16 C17 119.0(2) yes
F14 C17 C16 119.8(2) yes
F14 C17 C18 121.21(19) yes
C16 C17 C18 119.0(2) yes
F15 C18 C13 120.06(19) yes
F15 C18 C17 115.28(19) yes
C13 C18 C17 124.7(2) yes
C20 C19 C24 119.4(2) yes
C20 C19 P1 119.10(16) yes
C24 C19 P1 121.45(17) yes
H1 C20 C19 118.9 no
H1 C20 C21 121.1 no
C19 C20 C21 120.0(2) yes
H2 C21 C20 119.6 no
H2 C21 C22 120.3 no
C20 C21 C22 120.1(2) yes
H3 C22 C21 119.3 no
H3 C22 C23 120.5 no
C21 C22 C23 120.2(2) yes
H4 C23 C22 119.7 no
H4 C23 C24 120.0 no
C22 C23 C24 120.3(2) yes
H5 C24 C23 121.0 no
H5 C24 C19 119.1 no
C23 C24 C19 119.9(2) yes
C26 C25 C30 120.0(2) yes
C26 C25 P1 117.88(18) yes
C30 C25 P1 121.97(19) yes
H6 C26 C25 119.4 no
H6 C26 C27 120.8 no
C25 C26 C27 119.8(3) yes
H7 C27 C26 119.7 no
H7 C27 C28 120.0 no
C26 C27 C28 120.2(3) yes
H8 C28 C27 120.4 no
H8 C28 C29 119.4 no
C27 C28 C29 120.3(3) yes
H9 C29 C28 120.6 no
H9 C29 C30 119.0 no
C28 C29 C30 120.4(3) yes
H10 C30 C29 120.8 no
H10 C30 C25 119.9 no
C29 C30 C25 119.2(3) yes
C32 C31 C36 119.3(2) yes
C32 C31 P1 119.93(18) yes
C36 C31 P1 120.78(18) yes
H11 C32 C31 120.1 no
H11 C32 C33 119.6 no
C31 C32 C33 120.3(3) yes
C32 C33 H12 118.5 no
C32 C33 C34 120.0(3) yes
H12 C33 C34 121.6 no
H13 C34 C33 119.5 no
H13 C34 C35 120.3 no
C33 C34 C35 120.2(2) yes
H14 C35 C34 120.4 no
H14 C35 C36 119.2 no
C34 C35 C36 120.3(3) yes
C31 C36 H15 120.2 no
C31 C36 C35 119.9(3) yes
H15 C36 C35 119.9 no
C38 C37 C42 119.6(2) yes
C38 C37 P2 121.16(16) yes
C42 C37 P2 119.23(16) yes
C37 C38 H16 120.3 no
C37 C38 C39 119.6(2) yes
H16 C38 C39 120.0 no
H17 C39 C38 119.6 no
H17 C39 C40 120.0 no
C38 C39 C40 120.5(2) yes
H18 C40 C39 120.4 no
H18 C40 C41 119.5 no
C39 C40 C41 120.1(2) yes
H19 C41 C40 120.0 no
H19 C41 C42 120.1 no
C40 C41 C42 120.0(2) yes
H20 C42 C37 119.9 no
H20 C42 C41 119.9 no
C37 C42 C41 120.2(2) yes
C44 C43 C48 119.95(19) yes
C44 C43 P2 120.11(16) yes
C48 C43 P2 119.91(16) yes
C43 C44 H21 119.8 no
C43 C44 C45 119.8(2) yes
H21 C44 C45 120.4 no
C44 C45 H22 119.2 no
C44 C45 C46 120.1(2) yes
H22 C45 C46 120.7 no
H23 C46 C45 119.6 no
H23 C46 C47 119.9 no
C45 C46 C47 120.5(2) yes
H24 C47 C46 120.8 no
H24 C47 C48 119.4 no
C46 C47 C48 119.8(2) yes
C47 C48 C43 119.8(2) yes
C47 C48 H25 120.7 no
C43 C48 H25 119.5 no
C50 C49 C54 119.3(2) yes
C50 C49 P2 119.04(17) yes
C54 C49 P2 121.45(17) yes
C49 C50 H26 119.9 no
C49 C50 C51 119.8(2) yes
H26 C50 C51 120.3 no
C50 C51 H27 118.2 no
C50 C51 C52 120.2(2) yes
H27 C51 C52 121.6 no
H28 C52 C51 120.1 no
H28 C52 C53 119.5 no
C51 C52 C53 120.4(2) yes
H29 C53 C52 120.3 no
H29 C53 C54 119.6 no
C52 C53 C54 120.0(3) yes
H30 C54 C49 120.0 no
H30 C54 C53 119.8 no
C49 C54 C53 120.1(2) yes
C43 P2 C49 106.40(10) yes
C43 P2 C37 109.81(10) yes
C49 P2 C37 107.17(10) yes
C43 P2 N1 107.50(10) yes
C49 P2 N1 114.99(10) yes
C37 P2 N1 110.83(10) yes
C19 P1 C25 107.10(10) yes
C19 P1 C31 108.73(10) yes
C25 P1 C31 108.01(10) yes
C19 P1 N1 107.80(10) yes
C25 P1 N1 114.67(10) yes
C31 P1 N1 110.35(10) yes
P2 N1 P1 139.12(12) yes
H31 O1 B1 106.2 no
C1 B1 C7 101.87(17) yes
C1 B1 C13 111.83(18) yes
C7 B1 C13 115.16(18) yes
C1 B1 O1 112.19(18) yes
C7 B1 O1 113.60(18) yes
C13 B1 O1 102.59(17) yes

loop_
_geom_bond_atom_site_label_1
_geom_bond_atom_site_label_2
_geom_bond_distance
_geom_bond_publ_flag
H1 C20 0.942 no
H2 C21 0.946 no
H3 C22 0.947 no
H4 C23 0.939 no
H5 C24 0.947 no
H6 C26 0.941 no
H7 C27 0.940 no
H8 C28 0.933 no
H9 C29 0.942 no
H10 C30 0.952 no
H11 C32 0.958 no
H12 C33 0.932 no
H13 C34 0.933 no
H14 C35 0.935 no
H15 C36 0.943 no
H16 C38 0.935 no
H17 C39 0.938 no
H18 C40 0.953 no
H19 C41 0.942 no
H20 C42 0.953 no
H21 C44 0.938 no
H22 C45 0.939 no
H23 C46 0.935 no
H24 C47 0.952 no
H25 C48 0.936 no
H26 C50 0.934 no
H27 C51 0.925 no
H28 C52 0.938 no
H29 C53 0.931 no
H30 C54 0.943 no
H31 O1 0.799 no
F1 C2 1.353(3) yes
F2 C3 1.348(3) yes
F3 C4 1.353(3) yes
F4 C5 1.346(3) yes
F5 C6 1.360(3) yes
F6 C8 1.361(3) yes
F7 C9 1.346(3) yes
F8 C10 1.350(3) yes
F9 C11 1.346(3) yes
F10 C12 1.355(3) yes
F11 C14 1.359(2) yes
F12 C15 1.357(2) yes
F13 C16 1.351(3) yes
F14 C17 1.348(2) yes
F15 C18 1.348(2) yes
C1 C2 1.391(3) yes
C1 C6 1.388(3) yes
C1 B1 1.677(3) yes
C2 C3 1.381(3) yes
C3 C4 1.376(4) yes
C4 C5 1.366(4) yes
C5 C6 1.383(3) yes
C7 C8 1.390(3) yes
C7 C12 1.385(3) yes
C7 B1 1.672(3) yes
C8 C9 1.382(3) yes
C9 C10 1.359(4) yes
C10 C11 1.379(4) yes
C11 C12 1.377(3) yes
C13 C14 1.384(3) yes
C13 C18 1.387(3) yes
C13 B1 1.656(3) yes
C14 C15 1.382(3) yes
C15 C16 1.367(3) yes
C16 C17 1.378(3) yes
C17 C18 1.381(3) yes
C19 C20 1.390(3) yes
C19 C24 1.393(3) yes
C19 P1 1.800(2) yes
C20 C21 1.393(3) yes
C21 C22 1.379(4) yes
C22 C23 1.374(4) yes
C23 C24 1.393(3) yes
C25 C26 1.389(3) yes
C25 C30 1.388(3) yes
C25 P1 1.798(2) yes
C26 C27 1.385(4) yes
C27 C28 1.378(5) yes
C28 C29 1.370(5) yes
C29 C30 1.396(4) yes
C31 C32 1.388(3) yes
C31 C36 1.396(3) yes
C31 P1 1.796(2) yes
C32 C33 1.387(4) yes
C33 C34 1.381(4) yes
C34 C35 1.375(4) yes
C35 C36 1.387(4) yes
C37 C38 1.402(3) yes
C37 C42 1.393(3) yes
C37 P2 1.799(2) yes
C38 C39 1.386(3) yes
C39 C40 1.385(3) yes
C40 C41 1.388(3) yes
C41 C42 1.387(3) yes
C43 C44 1.389(3) yes
C43 C48 1.390(3) yes
C43 P2 1.801(2) yes
C44 C45 1.390(3) yes
C45 C46 1.378(3) yes
C46 C47 1.382(3) yes
C47 C48 1.395(3) yes
C49 C50 1.395(3) yes
C49 C54 1.390(3) yes
C49 P2 1.801(2) yes
C50 C51 1.386(3) yes
C51 C52 1.376(4) yes
C52 C53 1.375(4) yes
C53 C54 1.386(3) yes
P2 N1 1.5812(18) yes
P1 N1 1.5788(18) yes
O1 B1 1.476(3) yes

loop_
_geom_hbond_atom_site_label_D
_geom_hbond_atom_site_label_H
_geom_hbond_atom_site_label_A
_geom_hbond_site_symmetry_A
_geom_hbond_angle_DHA
_geom_hbond_distance_DH
_geom_hbond_distance_HA
_geom_hbond_distance_DA
_geom_hbond_publ_flag
C48 H25 O1 1_655 147 0.94 2.51 3.334(4) yes
